data_7061733
loop_
_publ_author_name
'Almada, Stephanie'
'Maia, Lu\'isa B.'
'Waerenborgh, Jo\~ao C.'
'Vieira, Bruno J. C.'
'Mira, Nuno P.'
'R. Silva, Elisabete'
'Cerqueira, F\'atima'
'Pinto, Eug\'enia'
'Alves, Luis G.'

_publ_section_title
;
 Cyclam-based iron(iii) and copper(ii) complexes: synthesis,
 characterization and application as antifungal agents
;
_journal_issue 35
_journal_name_full 'New Journal of Chemistry'
_journal_page_first 16764
_journal_page_last 16770
_journal_paper_doi 10.1039/D2NJ03161B
_journal_volume 46
_journal_year 2022
_chemical_formula_moiety 'C26 H36 Cu F6 N4 O, 2(C2 H3 O2), H2 O'
_chemical_formula_sum 'C30 H44 Cu F6 N4 O6'
_chemical_formula_weight 734.24
_space_group_crystal_system orthorhombic
_space_group_IT_number 52
_space_group_name_Hall '-P 2a 2bc'
_space_group_name_H-M_alt 'P n n a'
_atom_sites_solution_hydrogens mixed
_audit_creation_method SHELXL-2018/3
_audit_update_record
;
2022-07-26 deposited with the CCDC.	2022-08-02 downloaded from the CCDC.
;
_cell_angle_alpha 90
_cell_angle_beta 90
_cell_angle_gamma 90
_cell_formula_units_Z 4
_cell_length_a 9.2146(5)
_cell_length_b 22.905(2)
_cell_length_c 17.524(1)
_cell_measurement_reflns_used 1703
_cell_measurement_temperature 296(2)
_cell_measurement_theta_max 21.08
_cell_measurement_theta_min 2.93
_cell_volume 3698.6(4)
_computing_cell_refinement 'Bruker SAINT'
_computing_data_collection 'Bruker APEX2'
_computing_data_reduction 'Bruker SAINT'
_computing_molecular_graphics 'Bruker SHELXTL'
_computing_publication_material 'Bruker SHELXTL'
_computing_structure_refinement 'SHELXL-2018/3 (Sheldrick, 2018)'
_computing_structure_solution 'SHELXS-97 (Sheldrick 2008)'
_diffrn_ambient_temperature 296(2)
_diffrn_measured_fraction_theta_full 1.000
_diffrn_measured_fraction_theta_max 0.999
_diffrn_measurement_device_type 'Bruker APEX-II CCD'
_diffrn_measurement_method 'phi and omega scans'
_diffrn_radiation_type MoK\a
_diffrn_radiation_wavelength 0.71073
_diffrn_reflns_av_R_equivalents 0.0748
_diffrn_reflns_av_unetI/netI 0.0824
_diffrn_reflns_Laue_measured_fraction_full 1.000
_diffrn_reflns_Laue_measured_fraction_max 0.999
_diffrn_reflns_limit_h_max 11
_diffrn_reflns_limit_h_min -11
_diffrn_reflns_limit_k_max 27
_diffrn_reflns_limit_k_min -20
_diffrn_reflns_limit_l_max 21
_diffrn_reflns_limit_l_min -15
_diffrn_reflns_number 14001
_diffrn_reflns_point_group_measured_fraction_full 1.000
_diffrn_reflns_point_group_measured_fraction_max 0.999
_diffrn_reflns_theta_full 25.242
_diffrn_reflns_theta_max 25.696
_diffrn_reflns_theta_min 1.463
_exptl_absorpt_coefficient_mu 0.663
_exptl_absorpt_correction_T_max 0.949
_exptl_absorpt_correction_T_min 0.937
_exptl_absorpt_correction_type multi-scan
_exptl_absorpt_process_details SADABS
_exptl_crystal_colour blue
_exptl_crystal_density_diffrn 1.319
_exptl_crystal_description block
_exptl_crystal_F_000 1532
_exptl_crystal_size_max 0.100
_exptl_crystal_size_mid 0.080
_exptl_crystal_size_min 0.080
_refine_diff_density_max 1.051
_refine_diff_density_min -0.917
_refine_diff_density_rms 0.193
_refine_ls_extinction_method none
_refine_ls_goodness_of_fit_ref 1.040
_refine_ls_hydrogen_treatment mixed
_refine_ls_matrix_type full
_refine_ls_number_parameters 221
_refine_ls_number_reflns 3512
_refine_ls_number_restraints 0
_refine_ls_restrained_S_all 1.040
_refine_ls_R_factor_all 0.1223
_refine_ls_R_factor_gt 0.0833
_refine_ls_shift/su_max 0.000
_refine_ls_shift/su_mean 0.000
_refine_ls_structure_factor_coef Fsqd
_refine_ls_weighting_details 'w=1/[\s^2^(Fo^2^)+(0.1673P)^2^] where P=(Fo^2^+2Fc^2^)/3'
_refine_ls_weighting_scheme calc
_refine_ls_wR_factor_gt 0.2409
_refine_ls_wR_factor_ref 0.2659
_reflns_Friedel_coverage 0.000
_reflns_number_gt 2178
_reflns_number_total 3512
_reflns_threshold_expression 'I > 2\s(I)'
_cod_data_source_file d2nj03161b2.cif
_cod_data_source_block 3b
_cod_depositor_comments 'Adding full bibliography for 7061732--7061733.cif.'
_cod_database_code 7061733
_shelx_shelxl_version_number 2018/3
_shelx_space_group_comment
;
The symmetry employed for this shelxl refinement is uniquely defined
by the following loop, which should always be used as a source of
symmetry information in preference to the above space-group names.
They are only intended as comments.
;
_shelx_estimated_absorpt_t_min 0.937
_shelx_estimated_absorpt_t_max 0.949
_platon_squeeze_void_probe_radius 1.20

loop_
_space_group_symop_operation_xyz
'x, y, z'
'-x+1/2, -y, z'
'x, -y+1/2, -z+1/2'
'-x+1/2, y+1/2, -z+1/2'
'-x, -y, -z'
'x-1/2, y, -z'
'-x, y-1/2, z-1/2'
'x-1/2, -y-1/2, z-1/2'

loop_
_atom_site_label
_atom_site_type_symbol
_atom_site_fract_x
_atom_site_fract_y
_atom_site_fract_z
_atom_site_U_iso_or_equiv
_atom_site_adp_type
_atom_site_occupancy
_atom_site_site_symmetry_order
_atom_site_calc_flag
_atom_site_refinement_flags_posn
_atom_site_refinement_flags_adp
_atom_site_refinement_flags_occupancy
_atom_site_disorder_assembly
_atom_site_disorder_group
Cu1 Cu 0.98260(9) 0.250000 0.250000 0.0269(4) Uani 1 2 d S T P . .
O1 O 1.2175(5) 0.250000 0.250000 0.0423(15) Uani 1 2 d S T P . .
N2 N 0.9775(4) 0.1722(2) 0.1974(3) 0.0309(11) Uani 1 1 d . . . . .
C12 C 1.0020(5) 0.1831(3) 0.5376(3) 0.0304(13) Uani 1 1 d . . . . .
H12 H 0.973602 0.222100 0.538920 0.037 Uiso 1 1 calc R U . . .
C6 C 1.0799(5) 0.1990(3) 0.3993(3) 0.0320(13) Uani 1 1 d . . . . .
H6A H 1.156043 0.182667 0.367606 0.038 Uiso 1 1 calc R U . . .
H6B H 1.110379 0.237787 0.414793 0.038 Uiso 1 1 calc R U . . .
N1 N 0.9424(4) 0.2042(2) 0.3522(2) 0.0299(11) Uani 1 1 d . . . . .
C2 C 0.9867(6) 0.1269(3) 0.2572(3) 0.0369(14) Uani 1 1 d . . . . .
H2A H 1.086601 0.122121 0.273521 0.044 Uiso 1 1 calc R U . . .
H2B H 0.952205 0.089866 0.237583 0.044 Uiso 1 1 calc R U . . .
C5 C 0.8212(5) 0.2320(3) 0.3964(3) 0.0334(14) Uani 1 1 d . . . . .
H5A H 0.802976 0.208831 0.441722 0.040 Uiso 1 1 calc R U . . .
H5B H 0.733948 0.230991 0.365438 0.040 Uiso 1 1 calc R U . . .
C7 C 1.0622(5) 0.1615(3) 0.4694(3) 0.0325(13) Uani 1 1 d . . . . .
C11 C 0.9829(6) 0.1505(3) 0.6014(4) 0.0405(15) Uani 1 1 d . . . . .
H11 H 0.943309 0.166605 0.645482 0.049 Uiso 1 1 calc R U . . .
C8 C 1.1071(6) 0.1032(3) 0.4695(4) 0.0382(14) Uani 1 1 d . . . . .
H8 H 1.150492 0.087489 0.426266 0.046 Uiso 1 1 calc R U . . .
C1 C 0.8932(6) 0.1463(3) 0.3243(3) 0.0360(14) Uani 1 1 d . . . . .
H1A H 0.792551 0.148653 0.308390 0.043 Uiso 1 1 calc R U . . .
H1B H 0.900128 0.117812 0.365079 0.043 Uiso 1 1 calc R U . . .
C10 C 1.0251(6) 0.0915(3) 0.5985(4) 0.0432(17) Uani 1 1 d . . . . .
C3 C 0.8501(5) 0.1619(3) 0.1462(3) 0.0341(14) Uani 1 1 d . . . . .
H3A H 0.761122 0.165751 0.175418 0.041 Uiso 1 1 calc R U . . .
H3B H 0.854254 0.122487 0.126110 0.041 Uiso 1 1 calc R U . . .
C13 C 1.0047(9) 0.0552(4) 0.6668(5) 0.069(2) Uani 1 1 d . . . . .
C9 C 1.0875(7) 0.0686(3) 0.5334(4) 0.0483(17) Uani 1 1 d . . . . .
H9 H 1.116530 0.029746 0.532547 0.058 Uiso 1 1 calc R U . . .
C4 C 0.8488(6) 0.2941(3) 0.4203(3) 0.0369(14) Uani 1 1 d . . . . .
H4A H 0.941643 0.295963 0.446324 0.044 Uiso 1 1 calc R U . . .
H4B H 0.774561 0.305713 0.456481 0.044 Uiso 1 1 calc R U . . .
O2 O 0.3985(4) 0.2062(2) 0.1465(2) 0.0471(12) Uani 1 1 d . . . . .
O3 O 0.2193(4) 0.15184(18) 0.1029(2) 0.0397(10) Uani 1 1 d . . . . .
C14 C 0.3502(6) 0.1619(3) 0.1139(3) 0.0349(14) Uani 1 1 d . . . . .
C15 C 0.4582(6) 0.1175(3) 0.0832(4) 0.0461(17) Uani 1 1 d . . . . .
H15A H 0.545538 0.137102 0.067935 0.069 Uiso 1 1 calc R U . . .
H15B H 0.416818 0.097750 0.040078 0.069 Uiso 1 1 calc R U . . .
H15C H 0.480435 0.089503 0.122343 0.069 Uiso 1 1 calc R U . . .
F2 F 1.0730(10) 0.0681(4) 0.7234(4) 0.173(4) Uani 1 1 d . . . . .
F3 F 1.0111(15) 0.0027(3) 0.6578(4) 0.278(8) Uani 1 1 d . . . . .
F1 F 0.8788(8) 0.0595(6) 0.6981(7) 0.287(9) Uani 1 1 d . . . . .
O4 O 0.5993(6) 0.250000 0.250000 0.0481(17) Uani 1 2 d S T P . .
H2N H 1.075(7) 0.162(3) 0.169(4) 0.052(18) Uiso 1 1 d . . . . .
H4O H 0.540200 0.233100 0.211000 0.13(4) Uiso 1 1 d . . . . .
H1O H 1.283699 0.233700 0.223001 0.06(2) Uiso 1 1 d . . . . .

loop_
_atom_site_aniso_label
_atom_site_aniso_U_11
_atom_site_aniso_U_22
_atom_site_aniso_U_33
_atom_site_aniso_U_23
_atom_site_aniso_U_13
_atom_site_aniso_U_12
Cu1 0.0202(5) 0.0356(6) 0.0249(6) 0.0001(4) 0.000 0.000
O1 0.020(3) 0.060(4) 0.048(3) -0.022(3) 0.000 0.000
N2 0.024(2) 0.036(3) 0.033(3) 0.001(2) -0.0054(19) -0.0049(19)
C12 0.026(3) 0.032(3) 0.033(3) 0.001(3) -0.013(2) -0.004(2)
C6 0.020(2) 0.043(3) 0.034(3) 0.001(3) -0.005(2) -0.001(2)
N1 0.020(2) 0.044(3) 0.027(2) 0.002(2) -0.0050(18) -0.003(2)
C2 0.040(3) 0.039(4) 0.032(3) 0.002(3) -0.010(2) -0.008(3)
C5 0.021(3) 0.057(4) 0.022(3) 0.013(3) -0.002(2) 0.001(2)
C7 0.021(2) 0.039(3) 0.037(3) -0.006(3) -0.013(2) -0.004(2)
C11 0.042(3) 0.044(4) 0.036(3) -0.001(3) -0.019(3) -0.010(3)
C8 0.033(3) 0.035(3) 0.047(4) -0.001(3) -0.010(3) 0.007(2)
C1 0.032(3) 0.041(4) 0.035(3) 0.007(3) -0.010(2) -0.013(3)
C10 0.041(3) 0.037(4) 0.051(4) 0.012(3) -0.026(3) -0.013(3)
C3 0.026(3) 0.053(4) 0.023(3) -0.001(3) -0.002(2) -0.010(3)
C13 0.071(5) 0.065(6) 0.070(5) 0.034(5) -0.030(4) -0.036(4)
C9 0.059(4) 0.027(3) 0.058(4) 0.004(3) -0.022(3) 0.000(3)
C4 0.025(3) 0.055(4) 0.031(3) 0.002(3) 0.001(2) 0.008(3)
O2 0.038(2) 0.056(3) 0.047(3) -0.017(2) 0.0067(19) -0.008(2)
O3 0.030(2) 0.047(3) 0.042(2) -0.002(2) 0.0020(17) 0.0015(18)
C14 0.034(3) 0.040(4) 0.030(3) 0.007(3) 0.005(2) 0.006(3)
C15 0.032(3) 0.056(4) 0.051(4) -0.009(4) -0.002(3) 0.009(3)
F2 0.267(9) 0.191(8) 0.062(3) 0.077(4) -0.071(5) -0.138(7)
F3 0.74(2) 0.041(4) 0.052(4) 0.011(3) 0.030(7) -0.017(7)
F1 0.108(6) 0.409(18) 0.345(15) 0.339(15) -0.003(7) -0.039(7)
O4 0.025(3) 0.084(5) 0.036(3) -0.004(3) 0.000 0.000

loop_
_atom_type_symbol
_atom_type_description
_atom_type_scat_dispersion_real
_atom_type_scat_dispersion_imag
_atom_type_scat_source
C C 0.0033 0.0016 'International Tables Vol C Tables 4.2.6.8 and 6.1.1.4'
H H 0.0000 0.0000 'International Tables Vol C Tables 4.2.6.8 and 6.1.1.4'
N N 0.0061 0.0033 'International Tables Vol C Tables 4.2.6.8 and 6.1.1.4'
O O 0.0106 0.0060 'International Tables Vol C Tables 4.2.6.8 and 6.1.1.4'
F F 0.0171 0.0103 'International Tables Vol C Tables 4.2.6.8 and 6.1.1.4'
Cu Cu 0.3201 1.2651 'International Tables Vol C Tables 4.2.6.8 and 6.1.1.4'
Cl Cl 0.1484 0.1585 'International Tables Vol C Tables 4.2.6.8 and 6.1.1.4'
Br Br -0.2901 2.4595 'International Tables Vol C Tables 4.2.6.8 and 6.1.1.4'

loop_
_geom_angle_atom_site_label_1
_geom_angle_atom_site_label_2
_geom_angle_atom_site_label_3
_geom_angle
_geom_angle_site_symmetry_1
_geom_angle_site_symmetry_3
_geom_angle_publ_flag
N2 Cu1 N2 177.3(2) 3 . ?
N2 Cu1 N1 92.71(18) 3 . ?
N2 Cu1 N1 86.82(18) . . ?
N2 Cu1 N1 86.82(18) 3 3 ?
N2 Cu1 N1 92.71(18) . 3 ?
N1 Cu1 N1 159.8(2) . 3 ?
N2 Cu1 O1 91.34(12) 3 . ?
N2 Cu1 O1 91.34(12) . . ?
N1 Cu1 O1 100.10(11) . . ?
N1 Cu1 O1 100.10(11) 3 . ?
H1O O1 H1O 89.3(5) . 3 ?
C2 N2 C3 111.1(4) . . ?
C2 N2 Cu1 107.2(3) . . ?
C3 N2 Cu1 115.7(4) . . ?
C2 N2 H2N 98(3) . . ?
C3 N2 H2N 110(3) . . ?
Cu1 N2 H2N 113(3) . . ?
C11 C12 C7 123.9(6) . . ?
C11 C12 H12 118.1 . . ?
C7 C12 H12 118.1 . . ?
C7 C6 N1 113.4(4) . . ?
C7 C6 H6A 108.9 . . ?
N1 C6 H6A 108.9 . . ?
C7 C6 H6B 108.9 . . ?
N1 C6 H6B 108.9 . . ?
H6A C6 H6B 107.7 . . ?
C1 N1 C5 108.8(4) . . ?
C1 N1 C6 111.4(4) . . ?
C5 N1 C6 112.0(4) . . ?
C1 N1 Cu1 102.6(3) . . ?
C5 N1 Cu1 110.9(3) . . ?
C6 N1 Cu1 110.7(3) . . ?
N2 C2 C1 108.1(5) . . ?
N2 C2 H2A 110.1 . . ?
C1 C2 H2A 110.1 . . ?
N2 C2 H2B 110.1 . . ?
C1 C2 H2B 110.1 . . ?
H2A C2 H2B 108.4 . . ?
N1 C5 C4 114.8(4) . . ?
N1 C5 H5A 108.6 . . ?
C4 C5 H5A 108.6 . . ?
N1 C5 H5B 108.6 . . ?
C4 C5 H5B 108.6 . . ?
H5A C5 H5B 107.6 . . ?
C8 C7 C12 116.8(5) . . ?
C8 C7 C6 120.9(5) . . ?
C12 C7 C6 122.3(5) . . ?
C12 C11 C10 117.6(6) . . ?
C12 C11 H11 121.2 . . ?
C10 C11 H11 121.2 . . ?
C9 C8 C7 120.7(6) . . ?
C9 C8 H8 119.7 . . ?
C7 C8 H8 119.7 . . ?
N1 C1 C2 110.0(4) . . ?
N1 C1 H1A 109.7 . . ?
C2 C1 H1A 109.7 . . ?
N1 C1 H1B 109.7 . . ?
C2 C1 H1B 109.7 . . ?
H1A C1 H1B 108.2 . . ?
C9 C10 C11 120.6(6) . . ?
C9 C10 C13 120.8(7) . . ?
C11 C10 C13 118.6(7) . . ?
N2 C3 C4 110.8(4) . 3 ?
N2 C3 H3A 109.5 . . ?
C4 C3 H3A 109.5 3 . ?
N2 C3 H3B 109.5 . . ?
C4 C3 H3B 109.5 3 . ?
H3A C3 H3B 108.1 . . ?
F2 C13 F3 108.7(9) . . ?
F2 C13 F1 95.7(11) . . ?
F3 C13 F1 100.0(9) . . ?
F2 C13 C10 117.6(6) . . ?
F3 C13 C10 116.7(9) . . ?
F1 C13 C10 114.8(7) . . ?
C10 C9 C8 120.4(6) . . ?
C10 C9 H9 119.8 . . ?
C8 C9 H9 119.8 . . ?
C5 C4 C3 114.1(5) . 3 ?
C5 C4 H4A 108.7 . . ?
C3 C4 H4A 108.7 3 . ?
C5 C4 H4B 108.7 . . ?
C3 C4 H4B 108.7 3 . ?
H4A C4 H4B 107.6 . . ?
O3 C14 O2 124.7(5) . . ?
O3 C14 C15 117.1(6) . . ?
O2 C14 C15 118.2(5) . . ?
C14 C15 H15A 109.5 . . ?
C14 C15 H15B 109.5 . . ?
H15A C15 H15B 109.5 . . ?
C14 C15 H15C 109.5 . . ?
H15A C15 H15C 109.5 . . ?
H15B C15 H15C 109.5 . . ?

loop_
_geom_bond_atom_site_label_1
_geom_bond_atom_site_label_2
_geom_bond_distance
_geom_bond_site_symmetry_2
_geom_bond_publ_flag
Cu1 N2 2.007(5) 3 ?
Cu1 N2 2.007(5) . ?
Cu1 N1 2.109(4) . ?
Cu1 N1 2.109(4) 3 ?
Cu1 O1 2.165(5) . ?
N2 C2 1.478(7) . ?
N2 C3 1.496(6) . ?
N2 H2N 1.05(6) . ?
C12 C11 1.357(8) . ?
C12 C7 1.407(8) . ?
C12 H12 0.9300 . ?
C6 C7 1.508(8) . ?
C6 N1 1.515(6) . ?
C6 H6A 0.9700 . ?
C6 H6B 0.9700 . ?
N1 C1 1.485(7) . ?
N1 C5 1.501(7) . ?
C2 C1 1.522(8) . ?
C2 H2A 0.9700 . ?
C2 H2B 0.9700 . ?
C5 C4 1.505(8) . ?
C5 H5A 0.9700 . ?
C5 H5B 0.9700 . ?
C7 C8 1.399(8) . ?
C11 C10 1.408(9) . ?
C11 H11 0.9300 . ?
C8 C9 1.383(8) . ?
C8 H8 0.9300 . ?
C1 H1A 0.9700 . ?
C1 H1B 0.9700 . ?
C10 C9 1.381(9) . ?
C10 C13 1.468(10) . ?
C3 C4 1.541(8) 3 ?
C3 H3A 0.9700 . ?
C3 H3B 0.9700 . ?
C13 F2 1.212(9) . ?
C13 F3 1.214(11) . ?
C13 F1 1.288(12) . ?
C9 H9 0.9300 . ?
C4 H4A 0.9700 . ?
C4 H4B 0.9700 . ?
O2 C14 1.246(7) . ?
O3 C14 1.243(7) . ?
C14 C15 1.522(8) . ?
C15 H15A 0.9600 . ?
C15 H15B 0.9600 . ?
C15 H15C 0.9600 . ?

loop_
_geom_torsion_atom_site_label_1
_geom_torsion_atom_site_label_2
_geom_torsion_atom_site_label_3
_geom_torsion_atom_site_label_4
_geom_torsion
_geom_torsion_site_symmetry_1
_geom_torsion_site_symmetry_2
_geom_torsion_site_symmetry_3
_geom_torsion_site_symmetry_4
_geom_torsion_publ_flag
C7 C6 N1 C1 -60.7(6) . . . . ?
C7 C6 N1 C5 61.4(6) . . . . ?
C7 C6 N1 Cu1 -174.2(4) . . . . ?
C3 N2 C2 C1 -86.9(5) . . . . ?
Cu1 N2 C2 C1 40.4(5) . . . . ?
C1 N1 C5 C4 -172.9(4) . . . . ?
C6 N1 C5 C4 63.4(6) . . . . ?
Cu1 N1 C5 C4 -60.8(5) . . . . ?
C11 C12 C7 C8 -1.5(7) . . . . ?
C11 C12 C7 C6 179.2(5) . . . . ?
N1 C6 C7 C8 98.6(6) . . . . ?
N1 C6 C7 C12 -82.1(6) . . . . ?
C7 C12 C11 C10 -0.5(8) . . . . ?
C12 C7 C8 C9 2.2(7) . . . . ?
C6 C7 C8 C9 -178.5(5) . . . . ?
C5 N1 C1 C2 159.3(4) . . . . ?
C6 N1 C1 C2 -76.7(5) . . . . ?
Cu1 N1 C1 C2 41.8(5) . . . . ?
N2 C2 C1 N1 -57.4(5) . . . . ?
C12 C11 C10 C9 1.9(8) . . . . ?
C12 C11 C10 C13 -179.7(5) . . . . ?
C2 N2 C3 C4 -174.9(5) . . . 3 ?
Cu1 N2 C3 C4 62.7(5) . . . 3 ?
C9 C10 C13 F2 114.5(11) . . . . ?
C11 C10 C13 F2 -64.0(12) . . . . ?
C9 C10 C13 F3 -17.5(13) . . . . ?
C11 C10 C13 F3 164.1(10) . . . . ?
C9 C10 C13 F1 -134.0(11) . . . . ?
C11 C10 C13 F1 47.5(12) . . . . ?
C11 C10 C9 C8 -1.2(9) . . . . ?
C13 C10 C9 C8 -179.6(5) . . . . ?
C7 C8 C9 C10 -0.9(8) . . . . ?
N1 C5 C4 C3 69.6(6) . . . 3 ?

loop_
_platon_squeeze_void_nr
_platon_squeeze_void_average_x
_platon_squeeze_void_average_y
_platon_squeeze_void_average_z
_platon_squeeze_void_volume
_platon_squeeze_void_count_electrons
_platon_squeeze_void_content
1 -0.014 0.000 0.000 258 112 ' '
2 -0.018 0.500 0.500 258 112 ' '
